data_7219503
loop_
_publ_author_name
'D\"oring, Cindy'
'N\"ather, Christian'
'Jess, Inke'
'Ibrom, Kerstin'
'Jones, Peter G.'

_publ_section_title
;
 Two polymorphs of 4-hydroxypiperidine with different NH configurations
;
_journal_issue 28
_journal_name_full CrystEngComm
_journal_page_first 5206
_journal_paper_doi 10.1039/C4CE02477J
_journal_volume 17
_journal_year 2015
_chemical_formula_sum 'C11 H22 N2 O2'
_chemical_formula_weight 214.31
_chemical_name_systematic
;
 ?
;
_space_group_IT_number 29
_symmetry_cell_setting orthorhombic
_symmetry_space_group_name_Hall 'P 2c -2ac'
_symmetry_space_group_name_H-M 'P c a 21'
_atom_sites_solution_hydrogens geom
_atom_sites_solution_primary direct
_atom_sites_solution_secondary difmap
_audit_creation_method SHELXL-97
_audit_update_record
;
2014-12-02 deposited with the CCDC.
2015-02-04 downloaded from the CCDC.
;
_cell_angle_alpha 90.00
_cell_angle_beta 90.00
_cell_angle_gamma 90.00
_cell_formula_units_Z 4
_cell_length_a 11.5417(12)
_cell_length_b 5.0515(5)
_cell_length_c 21.0649(15)
_cell_measurement_reflns_used 2364
_cell_measurement_temperature 100(2)
_cell_measurement_theta_max 26.3850
_cell_measurement_theta_min 3.5220
_cell_volume 1228.1(2)
_computing_cell_refinement
;
CrysAlisPro, Agilent Technologies,
Version 1.171.36.28 (release 01-02-2013 CrysAlis171 .NET)
(compiled Feb  1 2013,16:14:44)
;
_computing_data_collection
;
CrysAlisPro, Agilent Technologies,
Version 1.171.36.28 (release 01-02-2013 CrysAlis171 .NET)
(compiled Feb  1 2013,16:14:44)
;
_computing_data_reduction
;
CrysAlisPro, Agilent Technologies,
Version 1.171.36.28 (release 01-02-2013 CrysAlis171 .NET)
(compiled Feb  1 2013,16:14:44)
;
_computing_molecular_graphics 'Bruker XP'
_computing_publication_material SHELXL-97
_computing_structure_refinement 'SHELXL-97 (Sheldrick, 1997)'
_computing_structure_solution 'SHELXS-97 (Sheldrick, 1990)'
_diffrn_ambient_temperature 100(2)
_diffrn_detector_area_resol_mean 16.1419
_diffrn_measured_fraction_theta_full 0.999
_diffrn_measured_fraction_theta_max 0.999
_diffrn_measurement_device_type 'Oxford Diffraction Xcalibur, Eos'
_diffrn_measurement_method '\w scan'
_diffrn_radiation_monochromator graphite
_diffrn_radiation_source 'Enhance (Mo) X-ray Source'
_diffrn_radiation_type MoK\a
_diffrn_radiation_wavelength 0.71073
_diffrn_reflns_av_R_equivalents 0.0867
_diffrn_reflns_av_sigmaI/netI 0.0387
_diffrn_reflns_limit_h_max 15
_diffrn_reflns_limit_h_min -15
_diffrn_reflns_limit_k_max 6
_diffrn_reflns_limit_k_min -6
_diffrn_reflns_limit_l_max 27
_diffrn_reflns_limit_l_min -28
_diffrn_reflns_number 23143
_diffrn_reflns_theta_full 28.28
_diffrn_reflns_theta_max 28.28
_diffrn_reflns_theta_min 3.53
_exptl_absorpt_coefficient_mu 0.080
_exptl_absorpt_correction_T_max 1.00000
_exptl_absorpt_correction_T_min 0.96082
_exptl_absorpt_correction_type multi-scan
_exptl_absorpt_process_details
;
CrysAlisPro, Agilent Technologies,
Version 1.171.36.28 (release 01-02-2013 CrysAlis171 .NET)
(compiled Feb  1 2013,16:14:44)
;
_exptl_crystal_colour colourless
_exptl_crystal_density_diffrn 1.159
_exptl_crystal_density_method 'not measured'
_exptl_crystal_description plate
_exptl_crystal_F_000 472
_exptl_crystal_size_max 0.23
_exptl_crystal_size_mid 0.20
_exptl_crystal_size_min 0.10
_refine_diff_density_max 0.183
_refine_diff_density_min -0.174
_refine_diff_density_rms 0.042
_refine_ls_abs_structure_details 'Flack H D (1983), Acta Cryst. A39, 876-881'
_refine_ls_abs_structure_Flack 1.2(15)
_refine_ls_extinction_method none
_refine_ls_goodness_of_fit_ref 1.044
_refine_ls_hydrogen_treatment mixed
_refine_ls_matrix_type full
_refine_ls_number_parameters 144
_refine_ls_number_reflns 1565
_refine_ls_number_restraints 2
_refine_ls_restrained_S_all 1.043
_refine_ls_R_factor_all 0.0509
_refine_ls_R_factor_gt 0.0399
_refine_ls_shift/su_max 0.000
_refine_ls_shift/su_mean 0.000
_refine_ls_structure_factor_coef Fsqd
_refine_ls_weighting_details 'calc w=1/[\s^2^(Fo^2^)+(0.0384P)^2^+0.1244P] where P=(Fo^2^+2Fc^2^)/3'
_refine_ls_weighting_scheme calc
_refine_ls_wR_factor_gt 0.0825
_refine_ls_wR_factor_ref 0.0877
_reflns_number_gt 1355
_reflns_number_total 1565
_reflns_threshold_expression >2sigma(I)
_cod_data_source_file c4ce02477j2.cif
_cod_data_source_block vechta
_cod_depositor_comments 'Adding full bibliography for 7219500--7219504.cif.'
_cod_original_cell_volume 1228.13(19)
_cod_database_code 7219503

loop_
_symmetry_equiv_pos_as_xyz
'x, y, z'
'-x, -y, z+1/2'
'x+1/2, -y, z'
'-x+1/2, y, z+1/2'

loop_
_atom_site_label
_atom_site_type_symbol
_atom_site_fract_x
_atom_site_fract_y
_atom_site_fract_z
_atom_site_U_iso_or_equiv
_atom_site_adp_type
_atom_site_occupancy
_atom_site_symmetry_multiplicity
_atom_site_calc_flag
_atom_site_refinement_flags
O1 O 0.35941(14) 0.6740(3) 0.52324(7) 0.0209(4) Uani 1 1 d D
H01 H 0.388(3) 0.528(6) 0.5381(15) 0.050(10) Uiso 1 1 d D
O2 O 0.56609(15) 0.8244(3) 0.05953(8) 0.0256(4) Uani 1 1 d D
H02 H 0.595(3) 0.974(6) 0.0486(18) 0.066(11) Uiso 1 1 d D
N11 N 0.29875(16) 0.7516(4) 0.32780(8) 0.0164(4) Uani 1 1 d .
N21 N 0.34981(15) 0.7084(4) 0.21739(8) 0.0167(4) Uani 1 1 d .
C12 C 0.3629(2) 0.5165(5) 0.34786(10) 0.0201(5) Uani 1 1 d .
H12A H 0.4275 0.4834 0.3180 0.024 Uiso 1 1 calc R
H12B H 0.3109 0.3605 0.3471 0.024 Uiso 1 1 calc R
C13 C 0.4107(2) 0.5541(5) 0.41462(10) 0.0192(5) Uani 1 1 d .
H13A H 0.4514 0.3909 0.4281 0.023 Uiso 1 1 calc R
H13B H 0.4676 0.7008 0.4145 0.023 Uiso 1 1 calc R
C14 C 0.31471(19) 0.6159(4) 0.46123(9) 0.0160(5) Uani 1 1 d .
H14 H 0.2622 0.4590 0.4643 0.019 Uiso 1 1 calc R
C15 C 0.2451(2) 0.8514(4) 0.43815(10) 0.0193(5) Uani 1 1 d .
H15A H 0.2942 1.0122 0.4390 0.023 Uiso 1 1 calc R
H15B H 0.1783 0.8809 0.4668 0.023 Uiso 1 1 calc R
C16 C 0.2019(2) 0.8033(5) 0.37090(11) 0.0206(5) Uani 1 1 d .
H16A H 0.1484 0.6500 0.3707 0.025 Uiso 1 1 calc R
H16B H 0.1584 0.9604 0.3560 0.025 Uiso 1 1 calc R
C22 C 0.3033(2) 0.6475(5) 0.15406(10) 0.0195(5) Uani 1 1 d .
H22A H 0.2514 0.7924 0.1402 0.023 Uiso 1 1 calc R
H22B H 0.2573 0.4824 0.1560 0.023 Uiso 1 1 calc R
C23 C 0.4011(2) 0.6148(4) 0.10634(11) 0.0188(5) Uani 1 1 d .
H23A H 0.4516 0.4659 0.1194 0.023 Uiso 1 1 calc R
H23B H 0.3685 0.5729 0.0640 0.023 Uiso 1 1 calc R
C24 C 0.47164(19) 0.8659(4) 0.10247(10) 0.0180(5) Uani 1 1 d .
H24 H 0.4215 1.0117 0.0858 0.022 Uiso 1 1 calc R
C25 C 0.51405(19) 0.9399(4) 0.16877(9) 0.0186(5) Uani 1 1 d .
H25A H 0.5703 0.8053 0.1836 0.022 Uiso 1 1 calc R
H25B H 0.5545 1.1125 0.1669 0.022 Uiso 1 1 calc R
C26 C 0.41495(19) 0.9577(4) 0.21575(10) 0.0189(5) Uani 1 1 d .
H26A H 0.4459 0.9967 0.2586 0.023 Uiso 1 1 calc R
H26B H 0.3626 1.1041 0.2034 0.023 Uiso 1 1 calc R
C1 C 0.2554(2) 0.7240(5) 0.26322(10) 0.0206(5) Uani 1 1 d .
H1A H 0.2055 0.8774 0.2529 0.025 Uiso 1 1 calc R
H1B H 0.2074 0.5619 0.2602 0.025 Uiso 1 1 calc R

loop_
_atom_site_aniso_label
_atom_site_aniso_U_11
_atom_site_aniso_U_22
_atom_site_aniso_U_33
_atom_site_aniso_U_23
_atom_site_aniso_U_13
_atom_site_aniso_U_12
O1 0.0296(9) 0.0217(8) 0.0112(7) -0.0009(6) -0.0040(7) 0.0018(7)
O2 0.0335(10) 0.0206(9) 0.0228(9) -0.0026(7) 0.0155(8) -0.0024(8)
N11 0.0166(9) 0.0226(9) 0.0100(9) 0.0009(7) 0.0013(7) 0.0024(8)
N21 0.0165(9) 0.0232(10) 0.0103(8) -0.0003(7) -0.0005(7) -0.0041(8)
C12 0.0228(12) 0.0222(12) 0.0152(10) -0.0009(9) 0.0022(9) 0.0046(10)
C13 0.0196(11) 0.0245(12) 0.0134(10) 0.0016(9) -0.0004(9) 0.0042(9)
C14 0.0208(12) 0.0178(11) 0.0095(10) -0.0007(8) -0.0007(8) -0.0006(9)
C15 0.0219(11) 0.0225(11) 0.0135(10) -0.0006(8) 0.0031(9) 0.0044(10)
C16 0.0193(11) 0.0278(11) 0.0145(10) 0.0016(9) 0.0014(9) 0.0057(9)
C22 0.0205(11) 0.0256(12) 0.0123(10) -0.0020(8) -0.0008(9) -0.0037(9)
C23 0.0233(12) 0.0201(11) 0.0130(10) -0.0022(8) 0.0004(9) -0.0001(9)
C24 0.0235(12) 0.0172(11) 0.0133(10) 0.0005(9) 0.0051(9) 0.0021(9)
C25 0.0198(11) 0.0196(11) 0.0164(11) 0.0023(9) 0.0002(9) -0.0016(9)
C26 0.0218(11) 0.0212(11) 0.0136(10) -0.0026(9) 0.0009(9) -0.0019(9)
C1 0.0199(11) 0.0282(12) 0.0138(11) 0.0020(9) 0.0000(9) -0.0025(10)

loop_
_atom_type_symbol
_atom_type_description
_atom_type_scat_dispersion_real
_atom_type_scat_dispersion_imag
_atom_type_scat_source
C C 0.0033 0.0016 'International Tables Vol C Tables 4.2.6.8 and 6.1.1.4'
H H 0.0000 0.0000 'International Tables Vol C Tables 4.2.6.8 and 6.1.1.4'
N N 0.0061 0.0033 'International Tables Vol C Tables 4.2.6.8 and 6.1.1.4'
O O 0.0106 0.0060 'International Tables Vol C Tables 4.2.6.8 and 6.1.1.4'

loop_
_geom_angle_atom_site_label_1
_geom_angle_atom_site_label_2
_geom_angle_atom_site_label_3
_geom_angle
C1 N11 C12 111.49(17)
C1 N11 C16 109.50(17)
C12 N11 C16 110.63(17)
C1 N21 C26 110.65(16)
C1 N21 C22 109.82(17)
C26 N21 C22 110.19(16)
N11 C12 C13 110.44(18)
C14 C13 C12 111.05(18)
O1 C14 C13 111.69(17)
O1 C14 C15 108.79(17)
C13 C14 C15 109.99(17)
C14 C15 C16 110.32(17)
N11 C16 C15 110.81(18)
N21 C22 C23 110.59(18)
C24 C23 C22 110.14(18)
O2 C24 C23 108.76(17)
O2 C24 C25 111.70(18)
C23 C24 C25 109.23(17)
C26 C25 C24 111.72(18)
N21 C26 C25 110.57(17)
N11 C1 N21 111.50(18)

loop_
_geom_bond_atom_site_label_1
_geom_bond_atom_site_label_2
_geom_bond_distance
O1 C14 1.435(2)
O2 C24 1.432(3)
N11 C1 1.456(3)
N11 C12 1.462(3)
N11 C16 1.464(3)
N21 C1 1.458(3)
N21 C26 1.467(3)
N21 C22 1.470(3)
C12 C13 1.523(3)
C13 C14 1.513(3)
C14 C15 1.516(3)
C15 C16 1.521(3)
C22 C23 1.521(3)
C23 C24 1.509(3)
C24 C25 1.526(3)
C25 C26 1.515(3)

loop_
_geom_hbond_atom_site_label_D
_geom_hbond_atom_site_label_H
_geom_hbond_atom_site_label_A
_geom_hbond_distance_DH
_geom_hbond_distance_HA
_geom_hbond_distance_DA
_geom_hbond_angle_DHA
_geom_hbond_site_symmetry_A
O1 H01 O2 0.86(3) 1.91(3) 2.768(2) 170(3) 2_665
O2 H02 O1 0.85(3) 1.93(3) 2.783(2) 173(3) 2_674
C26 H26A N11 0.99 2.56 2.907(3) 100.6 .
C12 H12A N21 0.99 2.57 2.918(3) 100.8 .

loop_
_geom_torsion_atom_site_label_1
_geom_torsion_atom_site_label_2
_geom_torsion_atom_site_label_3
_geom_torsion_atom_site_label_4
_geom_torsion
C1 N11 C12 C13 178.08(18)
C16 N11 C12 C13 -59.8(2)
N11 C12 C13 C14 57.0(2)
C12 C13 C14 O1 -175.08(18)
C12 C13 C14 C15 -54.2(2)
O1 C14 C15 C16 176.84(18)
C13 C14 C15 C16 54.2(2)
C1 N11 C16 C15 -176.23(17)
C12 N11 C16 C15 60.5(2)
C14 C15 C16 N11 -57.6(2)
C1 N21 C22 C23 -176.72(18)
C26 N21 C22 C23 61.1(2)
N21 C22 C23 C24 -59.6(2)
C22 C23 C24 O2 177.27(18)
C22 C23 C24 C25 55.1(2)
O2 C24 C25 C26 -174.46(18)
C23 C24 C25 C26 -54.1(2)
C1 N21 C26 C25 179.22(18)
C22 N21 C26 C25 -59.1(2)
C24 C25 C26 N21 56.3(2)
C12 N11 C1 N21 -65.1(2)
C16 N11 C1 N21 172.18(19)
C26 N21 C1 N11 -65.2(2)
C22 N21 C1 N11 172.98(17)
